data_7107343
loop_
_publ_author_name
'Ravi Kiran Chinnagolla'
'Masilamani Jeganmohan'

_publ_section_title
;
 Regioselective synthesis of isocoumarins by ruthenium-catalyzed aerobic
 oxidative cyclization of aromatic acids with alkynes
;
_journal_name_full Chem.Commun.
_journal_page_first 2030
_journal_paper_doi 10.1039/c2cc16916a
_journal_volume 48
_journal_year 2012
_chemical_formula_sum 'C27 H32 Br Cl2 F6 O2 Ru2 Sb'
_chemical_formula_weight 977.23
_chemical_name_systematic
;
?
;
_space_group_IT_number 62
_symmetry_cell_setting orthorhombic
_symmetry_space_group_name_Hall '-P 2ac 2n'
_symmetry_space_group_name_H-M 'P n m a'
_atom_sites_solution_hydrogens geom
_atom_sites_solution_primary direct
_atom_sites_solution_secondary difmap
_audit_creation_method SHELXL-97
_cell_angle_alpha 90.00
_cell_angle_beta 90.00
_cell_angle_gamma 90.00
_cell_formula_units_Z 4
_cell_length_a 12.7425(16)
_cell_length_b 23.711(3)
_cell_length_c 10.2862(13)
_cell_measurement_temperature 296(2)
_cell_volume 3107.8(7)
_computing_structure_refinement 'SHELXL-97 (Sheldrick, 2008)'
_computing_structure_solution 'SHELXS-97 (Sheldrick, 2008)'
_diffrn_ambient_temperature 296(2)
_diffrn_measured_fraction_theta_full 0.999
_diffrn_measured_fraction_theta_max 0.999
_diffrn_measurement_device_type 'Bruker Smart Apex II'
_diffrn_measurement_method 'omega and phi scans'
_diffrn_radiation_monochromator graphite
_diffrn_radiation_source 'fine-focus sealed tube'
_diffrn_radiation_type MoK\a
_diffrn_radiation_wavelength 0.71073
_diffrn_reflns_av_R_equivalents 0.0704
_diffrn_reflns_av_sigmaI/netI 0.0467
_diffrn_reflns_limit_h_max 17
_diffrn_reflns_limit_h_min -16
_diffrn_reflns_limit_k_max 31
_diffrn_reflns_limit_k_min -31
_diffrn_reflns_limit_l_max 13
_diffrn_reflns_limit_l_min -13
_diffrn_reflns_number 28307
_diffrn_reflns_theta_full 28.34
_diffrn_reflns_theta_max 28.34
_diffrn_reflns_theta_min 1.72
_exptl_absorpt_coefficient_mu 3.341
_exptl_absorpt_correction_type none
_exptl_crystal_colour Yellow
_exptl_crystal_density_diffrn 2.089
_exptl_crystal_density_method 'not measured'
_exptl_crystal_description prism
_exptl_crystal_F_000 1888
_exptl_crystal_size_max 0.2
_exptl_crystal_size_mid 0.2
_exptl_crystal_size_min 0.2
_refine_diff_density_max 0.694
_refine_diff_density_min -1.532
_refine_diff_density_rms 0.129
_refine_ls_extinction_method none
_refine_ls_goodness_of_fit_ref 0.571
_refine_ls_hydrogen_treatment mixed
_refine_ls_matrix_type full
_refine_ls_number_parameters 199
_refine_ls_number_reflns 3962
_refine_ls_number_restraints 0
_refine_ls_restrained_S_all 0.571
_refine_ls_R_factor_all 0.0701
_refine_ls_R_factor_gt 0.0373
_refine_ls_shift/su_max 0.000
_refine_ls_shift/su_mean 0.000
_refine_ls_structure_factor_coef Fsqd
_refine_ls_weighting_details 'calc w=1/[\s^2^(Fo^2^)+(0.1225P)^2^+85.8724P] where P=(Fo^2^+2Fc^2^)/3'
_refine_ls_weighting_scheme calc
_refine_ls_wR_factor_gt 0.0994
_refine_ls_wR_factor_ref 0.1446
_reflns_number_gt 2703
_reflns_number_total 3962
_reflns_threshold_expression >2sigma(I)
_cod_data_source_file c2cc16916a.txt
_cod_data_source_block rk1
_cod_original_sg_symbol_H-M Pnma
_cod_database_code 7107343

loop_
_symmetry_equiv_pos_as_xyz
'x, y, z'
'x+1/2, -y+1/2, -z+1/2'
'-x, y+1/2, -z'
'-x+1/2, -y, z+1/2'
'-x, -y, -z'
'-x-1/2, y-1/2, z-1/2'
'x, -y-1/2, z'
'x-1/2, y, -z-1/2'

loop_
_atom_site_label
_atom_site_type_symbol
_atom_site_fract_x
_atom_site_fract_y
_atom_site_fract_z
_atom_site_U_iso_or_equiv
_atom_site_adp_type
_atom_site_occupancy
_atom_site_symmetry_multiplicity
_atom_site_calc_flag
_atom_site_refinement_flags
Br1 Br 1.21010(8) 0.2500 0.88418(14) 0.0535(3) Uani 1 2 d S
Ru1 Ru 0.53786(4) 0.176323(19) 1.04483(5) 0.02520(14) Uani 1 1 d .
Sb1 Sb 0.0000 0.5000 0.0000 0.03640(18) Uani 1 2 d S
Cl1 Cl 0.5326(2) 0.2500 1.2077(2) 0.0405(5) Uani 1 2 d S
Cl2 Cl 0.48836(19) 0.2500 0.8964(2) 0.0381(5) Uani 1 2 d S
F2 F 0.0866(4) 0.4380(2) 0.0336(5) 0.0614(13) Uani 1 1 d .
C9 C 0.4026(5) 0.1284(3) 0.9829(8) 0.0392(16) Uani 1 1 d .
H9 H 0.3479 0.1477 0.9330 0.047 Uiso 1 1 calc R
F1 F -0.1078(4) 0.4656(2) 0.0954(5) 0.0563(12) Uani 1 1 d .
F3 F 0.0483(4) 0.5348(2) 0.1515(5) 0.0635(14) Uani 1 1 d .
O3 O 0.6933(3) 0.20219(17) 1.0125(5) 0.0309(9) Uani 1 1 d .
C5 C 0.7352(7) 0.2500 1.0007(9) 0.0265(16) Uani 1 2 d S
C8 C 0.4925(5) 0.1082(2) 0.9160(7) 0.0303(13) Uani 1 1 d .
H8 H 0.4976 0.1137 0.8217 0.036 Uiso 1 1 calc R
C10 C 0.3998(6) 0.1320(3) 1.1196(7) 0.0420(17) Uani 1 1 d .
C3 C 0.9057(5) 0.3004(3) 0.9602(8) 0.0385(15) Uani 1 1 d .
H3 H 0.8699 0.3344 0.9680 0.046 Uiso 1 1 calc R
C6 C 0.5786(6) 0.0945(3) 1.1239(7) 0.0371(15) Uani 1 1 d .
H6 H 0.6442 0.0910 1.1730 0.044 Uiso 1 1 calc R
C7 C 0.5835(5) 0.0910(2) 0.9865(7) 0.0319(14) Uani 1 1 d .
C14 C 0.6753(7) 0.0065(3) 0.9141(11) 0.056(2) Uani 1 1 d .
H14A H 0.6145 -0.0045 0.8654 0.085 Uiso 1 1 calc R
H14B H 0.6703 -0.0081 1.0009 0.085 Uiso 1 1 calc R
H14C H 0.7371 -0.0082 0.8730 0.085 Uiso 1 1 calc R
C15 C 0.7016(6) 0.0955(3) 0.7868(8) 0.0500(19) Uani 1 1 d .
H15A H 0.6492 0.0821 0.7273 0.075 Uiso 1 1 calc R
H15B H 0.7698 0.0843 0.7570 0.075 Uiso 1 1 calc R
H15C H 0.6983 0.1359 0.7916 0.075 Uiso 1 1 calc R
C12 C 0.3053(8) 0.1575(4) 1.1877(10) 0.068(3) Uani 1 1 d .
H12A H 0.2564 0.1281 1.2094 0.103 Uiso 1 1 calc R
H12B H 0.2720 0.1842 1.1310 0.103 Uiso 1 1 calc R
H12C H 0.3277 0.1762 1.2656 0.103 Uiso 1 1 calc R
C13 C 0.6819(5) 0.0710(3) 0.9191(8) 0.0387(16) Uani 1 1 d .
H13 H 0.7416 0.0810 0.9745 0.046 Uiso 1 1 calc R
C11 C 0.4902(7) 0.1152(3) 1.1884(7) 0.0442(18) Uani 1 1 d .
H11 H 0.4961 0.1250 1.2807 0.053 Uiso 1 1 calc R
C2 C 1.0126(6) 0.3006(3) 0.9364(8) 0.0402(16) Uani 1 1 d .
H2 H 1.0486 0.3346 0.9287 0.048 Uiso 1 1 calc R
C1 C 1.0654(7) 0.2500 0.9240(11) 0.041(2) Uani 1 2 d S
C4 C 0.8514(7) 0.2500 0.9726(9) 0.0286(18) Uani 1 2 d S

loop_
_atom_site_aniso_label
_atom_site_aniso_U_11
_atom_site_aniso_U_22
_atom_site_aniso_U_33
_atom_site_aniso_U_23
_atom_site_aniso_U_13
_atom_site_aniso_U_12
Br1 0.0304(5) 0.0417(6) 0.0884(9) 0.000 0.0087(5) 0.000
Ru1 0.0273(2) 0.0194(2) 0.0288(2) 0.00156(18) -0.00001(19) -0.00323(18)
Sb1 0.0422(4) 0.0318(3) 0.0352(3) -0.0025(3) -0.0007(3) -0.0047(3)
Cl1 0.0594(15) 0.0286(11) 0.0335(11) 0.000 0.0066(11) 0.000
Cl2 0.0429(12) 0.0282(11) 0.0433(13) 0.000 -0.0061(10) 0.000
F2 0.059(3) 0.045(3) 0.080(4) 0.008(3) -0.001(3) 0.006(2)
C9 0.029(3) 0.030(3) 0.058(5) -0.005(3) -0.002(3) -0.007(3)
F1 0.053(3) 0.060(3) 0.056(3) 0.011(2) 0.005(2) -0.010(2)
F3 0.059(3) 0.081(4) 0.050(3) -0.023(3) -0.005(2) -0.007(3)
O3 0.027(2) 0.018(2) 0.048(3) 0.0022(18) 0.0017(18) -0.0007(16)
C5 0.030(4) 0.018(4) 0.031(4) 0.000 -0.004(3) 0.000
C8 0.031(3) 0.020(3) 0.040(3) -0.005(2) 0.000(3) -0.005(2)
C10 0.041(4) 0.034(4) 0.051(4) -0.001(3) 0.015(3) -0.015(3)
C3 0.032(3) 0.023(3) 0.061(4) -0.001(3) 0.000(3) -0.002(3)
C6 0.044(4) 0.029(3) 0.038(4) 0.011(3) -0.014(3) -0.005(3)
C7 0.032(3) 0.015(3) 0.049(4) 0.000(3) -0.007(3) -0.006(2)
C14 0.050(4) 0.022(3) 0.098(7) -0.008(4) 0.001(5) 0.000(3)
C15 0.047(4) 0.038(4) 0.065(5) -0.006(4) 0.013(4) 0.006(3)
C12 0.063(6) 0.063(6) 0.079(6) -0.010(5) 0.041(5) -0.016(5)
C13 0.029(3) 0.022(3) 0.065(5) -0.005(3) -0.006(3) 0.000(2)
C11 0.069(5) 0.031(3) 0.033(3) 0.004(3) 0.007(3) -0.025(3)
C2 0.036(4) 0.024(3) 0.060(5) 0.003(3) 0.006(3) -0.002(3)
C1 0.024(4) 0.043(6) 0.055(6) 0.000 0.006(4) 0.000
C4 0.029(4) 0.018(4) 0.039(5) 0.000 0.003(3) 0.000

loop_
_atom_type_symbol
_atom_type_description
_atom_type_scat_dispersion_real
_atom_type_scat_dispersion_imag
_atom_type_scat_source
C C 0.0033 0.0016 'International Tables Vol C Tables 4.2.6.8 and 6.1.1.4'
H H 0.0000 0.0000 'International Tables Vol C Tables 4.2.6.8 and 6.1.1.4'
O O 0.0106 0.0060 'International Tables Vol C Tables 4.2.6.8 and 6.1.1.4'
Ru Ru -1.2594 0.8363 'International Tables Vol C Tables 4.2.6.8 and 6.1.1.4'
Br Br -0.2901 2.4595 'International Tables Vol C Tables 4.2.6.8 and 6.1.1.4'
Sb Sb -0.5866 1.5461 'International Tables Vol C Tables 4.2.6.8 and 6.1.1.4'
F F 0.0171 0.0103 'International Tables Vol C Tables 4.2.6.8 and 6.1.1.4'
Cl Cl 0.1484 0.1585 'International Tables Vol C Tables 4.2.6.8 and 6.1.1.4'

loop_
_geom_angle_atom_site_label_1
_geom_angle_atom_site_label_2
_geom_angle_atom_site_label_3
_geom_angle
_geom_angle_site_symmetry_1
_geom_angle_site_symmetry_3
O3 Ru1 C11 124.8(3) . .
O3 Ru1 C9 149.3(2) . .
C11 Ru1 C9 67.9(3) . .
O3 Ru1 C6 95.5(2) . .
C11 Ru1 C6 37.7(3) . .
C9 Ru1 C6 80.2(3) . .
O3 Ru1 C8 111.9(2) . .
C11 Ru1 C8 81.0(3) . .
C9 Ru1 C8 38.3(2) . .
C6 Ru1 C8 68.0(3) . .
O3 Ru1 C7 88.6(2) . .
C11 Ru1 C7 69.0(3) . .
C9 Ru1 C7 69.2(2) . .
C6 Ru1 C7 37.9(3) . .
C8 Ru1 C7 38.3(2) . .
O3 Ru1 C10 162.5(2) . .
C11 Ru1 C10 37.8(3) . .
C9 Ru1 C10 37.8(3) . .
C6 Ru1 C10 68.3(3) . .
C8 Ru1 C10 69.1(3) . .
C7 Ru1 C10 82.3(3) . .
O3 Ru1 Cl2 86.27(13) . .
C11 Ru1 Cl2 148.1(2) . .
C9 Ru1 Cl2 89.2(2) . .
C6 Ru1 Cl2 162.11(19) . .
C8 Ru1 Cl2 94.76(18) . .
C7 Ru1 Cl2 124.56(19) . .
C10 Ru1 Cl2 111.2(2) . .
O3 Ru1 Cl1 85.69(14) . .
C11 Ru1 Cl1 90.2(2) . .
C9 Ru1 Cl1 124.1(2) . .
C6 Ru1 Cl1 113.16(19) . .
C8 Ru1 Cl1 162.40(18) . .
C7 Ru1 Cl1 149.75(18) . .
C10 Ru1 Cl1 94.7(2) . .
Cl2 Ru1 Cl1 84.71(7) . .
F3 Sb1 F3 179.998(1) . 5_565
F3 Sb1 F2 89.9(2) . .
F3 Sb1 F2 90.1(2) 5_565 .
F3 Sb1 F2 90.1(2) . 5_565
F3 Sb1 F2 89.9(2) 5_565 5_565
F2 Sb1 F2 179.999(1) . 5_565
F3 Sb1 F1 90.2(2) . 5_565
F3 Sb1 F1 89.8(2) 5_565 5_565
F2 Sb1 F1 90.4(2) . 5_565
F2 Sb1 F1 89.6(2) 5_565 5_565
F3 Sb1 F1 89.8(2) . .
F3 Sb1 F1 90.2(2) 5_565 .
F2 Sb1 F1 89.6(2) . .
F2 Sb1 F1 90.4(2) 5_565 .
F1 Sb1 F1 179.998(1) 5_565 .
Ru1 Cl1 Ru1 92.36(8) . 7_565
Ru1 Cl2 Ru1 93.20(9) 7_565 .
C10 C9 C8 121.7(7) . .
C10 C9 Ru1 72.2(4) . .
C8 C9 Ru1 71.2(4) . .
C10 C9 H9 118.5 . .
C8 C9 H9 118.5 . .
Ru1 C9 H9 118.5 . .
C5 O3 Ru1 132.7(5) . .
O3 C5 O3 128.5(8) . 7_565
O3 C5 C4 115.8(4) . .
O3 C5 C4 115.8(4) 7_565 .
C9 C8 C7 120.3(7) . .
C9 C8 Ru1 70.5(4) . .
C7 C8 Ru1 71.7(4) . .
C9 C8 H8 119.2 . .
C7 C8 H8 119.2 . .
Ru1 C8 H8 119.2 . .
C11 C10 C9 117.6(7) . .
C11 C10 C12 121.9(8) . .
C9 C10 C12 120.3(8) . .
C11 C10 Ru1 69.8(4) . .
C9 C10 Ru1 70.0(4) . .
C12 C10 Ru1 127.5(5) . .
C2 C3 C4 120.7(7) . .
C2 C3 H3 119.7 . .
C4 C3 H3 119.7 . .
C11 C6 C7 122.0(6) . .
C11 C6 Ru1 70.7(4) . .
C7 C6 Ru1 71.8(4) . .
C11 C6 H6 118.1 . .
C7 C6 H6 118.1 . .
Ru1 C6 H6 118.1 . .
C6 C7 C8 117.0(6) . .
C6 C7 C13 120.9(6) . .
C8 C7 C13 122.1(6) . .
C6 C7 Ru1 70.2(4) . .
C8 C7 Ru1 70.1(3) . .
C13 C7 Ru1 129.6(4) . .
C13 C14 H14A 109.5 . .
C13 C14 H14B 109.5 . .
H14A C14 H14B 109.5 . .
C13 C14 H14C 109.5 . .
H14A C14 H14C 109.5 . .
H14B C14 H14C 109.5 . .
C13 C15 H15A 109.5 . .
C13 C15 H15B 109.5 . .
H15A C15 H15B 109.5 . .
C13 C15 H15C 109.5 . .
H15A C15 H15C 109.5 . .
H15B C15 H15C 109.5 . .
C10 C12 H12A 109.5 . .
C10 C12 H12B 109.5 . .
H12A C12 H12B 109.5 . .
C10 C12 H12C 109.5 . .
H12A C12 H12C 109.5 . .
H12B C12 H12C 109.5 . .
C15 C13 C7 115.7(6) . .
C15 C13 C14 111.4(7) . .
C7 C13 C14 106.5(6) . .
C15 C13 H13 107.6 . .
C7 C13 H13 107.6 . .
C14 C13 H13 107.6 . .
C6 C11 C10 121.3(7) . .
C6 C11 Ru1 71.6(4) . .
C10 C11 Ru1 72.3(4) . .
C6 C11 H11 118.8 . .
C10 C11 H11 118.8 . .
Ru1 C11 H11 118.8 . .
C1 C2 C3 119.5(7) . .
C1 C2 H2 120.2 . .
C3 C2 H2 120.2 . .
C2 C1 C2 120.6(9) . 7_565
C2 C1 Br1 119.7(5) . .
C2 C1 Br1 119.7(5) 7_565 .
C3 C4 C3 119.1(9) 7_565 .
C3 C4 C5 120.5(4) 7_565 .
C3 C4 C5 120.5(4) . .

loop_
_geom_bond_atom_site_label_1
_geom_bond_atom_site_label_2
_geom_bond_distance
_geom_bond_site_symmetry_2
Br1 C1 1.889(9) .
Ru1 O3 2.100(4) .
Ru1 C11 2.156(7) .
Ru1 C9 2.160(7) .
Ru1 C6 2.167(6) .
Ru1 C8 2.168(6) .
Ru1 C7 2.189(6) .
Ru1 C10 2.189(6) .
Ru1 Cl2 2.4044(18) .
Ru1 Cl1 2.4212(17) .
Sb1 F3 1.868(5) .
Sb1 F3 1.868(5) 5_565
Sb1 F2 1.870(5) .
Sb1 F2 1.870(5) 5_565
Sb1 F1 1.875(5) 5_565
Sb1 F1 1.875(5) .
Cl1 Ru1 2.4212(17) 7_565
Cl2 Ru1 2.4044(18) 7_565
C9 C10 1.409(11) .
C9 C8 1.420(9) .
C9 H9 0.9800 .
O3 C5 1.259(6) .
C5 O3 1.259(6) 7_565
C5 C4 1.509(12) .
C8 C7 1.428(9) .
C8 H8 0.9800 .
C10 C11 1.409(11) .
C10 C12 1.518(11) .
C3 C2 1.383(10) .
C3 C4 1.387(8) .
C3 H3 0.9300 .
C6 C11 1.397(11) .
C6 C7 1.416(10) .
C6 H6 0.9800 .
C7 C13 1.509(10) .
C14 C13 1.533(9) .
C14 H14A 0.9600 .
C14 H14B 0.9600 .
C14 H14C 0.9600 .
C15 C13 1.501(11) .
C15 H15A 0.9600 .
C15 H15B 0.9600 .
C15 H15C 0.9600 .
C12 H12A 0.9600 .
C12 H12B 0.9600 .
C12 H12C 0.9600 .
C13 H13 0.9800 .
C11 H11 0.9800 .
C2 C1 1.382(8) .
C2 H2 0.9300 .
C1 C2 1.383(8) 7_565
C4 C3 1.387(8) 7_565
